data_2231606
loop_
_publ_author_name
'Li, Yu-Feng'

_publ_section_title
;
 <i>N</i>-(4-Chlorophenyl)morpholine-4-carboxamide
;
_journal_coeditor_code LH5309
_journal_issue 9
_journal_name_full 'Acta Crystallographica Section E'
_journal_page_first o2492
_journal_paper_doi 10.1107/S1600536811034611
_journal_volume 67
_journal_year 2011
_chemical_formula_iupac 'C11 H13 Cl N2 O2'
_chemical_formula_moiety 'C11 H13 Cl N2 O2'
_chemical_formula_sum 'C11 H13 Cl N2 O2'
_chemical_formula_weight 240.68
_chemical_name_systematic
;
<i>N</i>-(4-Chlorophenyl)morpholine-4-carboxamide
;
_space_group_IT_number 61
_symmetry_cell_setting orthorhombic
_symmetry_space_group_name_Hall '-P 2ac 2ab'
_symmetry_space_group_name_H-M 'P b c a'
_atom_sites_solution_hydrogens geom
_atom_sites_solution_primary direct
_atom_sites_solution_secondary difmap
_audit_creation_method SHELXL-97
_cell_angle_alpha 90.00
_cell_angle_beta 90.00
_cell_angle_gamma 90.00
_cell_formula_units_Z 8
_cell_length_a 9.3359(19)
_cell_length_b 11.105(2)
_cell_length_c 22.426(5)
_cell_measurement_reflns_used 2081
_cell_measurement_temperature 293(2)
_cell_measurement_theta_max 27.42
_cell_measurement_theta_min 2.56
_cell_volume 2325.0(8)
_computing_cell_refinement 'SAINT (Bruker, 1997)'
_computing_data_collection 'SMART (Bruker, 1997)'
_computing_data_reduction 'SAINT (Bruker, 1997)'
_computing_molecular_graphics 'SHELXTL (Sheldrick, 2008)'
_computing_publication_material 'SHELXTL (Sheldrick, 2008)'
_computing_structure_refinement 'SHELXL97 (Sheldrick, 2008)'
_computing_structure_solution 'SHELXS97 (Sheldrick, 2008)'
_diffrn_ambient_temperature 293(2)
_diffrn_measured_fraction_theta_full 0.997
_diffrn_measured_fraction_theta_max 0.997
_diffrn_measurement_device_type 'Bruker SMART CCD'
_diffrn_measurement_method '\f and \w'
_diffrn_radiation_monochromator graphite
_diffrn_radiation_source 'fine-focus sealed tube'
_diffrn_radiation_type MoK\a
_diffrn_radiation_wavelength 0.71073
_diffrn_reflns_av_R_equivalents 0.0593
_diffrn_reflns_av_sigmaI/netI 0.0413
_diffrn_reflns_limit_h_max 12
_diffrn_reflns_limit_h_min -11
_diffrn_reflns_limit_k_max 14
_diffrn_reflns_limit_k_min -14
_diffrn_reflns_limit_l_max 29
_diffrn_reflns_limit_l_min -29
_diffrn_reflns_number 20865
_diffrn_reflns_theta_full 27.48
_diffrn_reflns_theta_max 27.48
_diffrn_reflns_theta_min 2.99
_exptl_absorpt_coefficient_mu 0.315
_exptl_absorpt_correction_type none
_exptl_crystal_colour colorless
_exptl_crystal_density_diffrn 1.375
_exptl_crystal_density_method 'not measured'
_exptl_crystal_description block
_exptl_crystal_F_000 1008
_exptl_crystal_size_max 0.26
_exptl_crystal_size_mid 0.19
_exptl_crystal_size_min 0.18
_refine_diff_density_max 0.404
_refine_diff_density_min -0.291
_refine_ls_extinction_method none
_refine_ls_goodness_of_fit_ref 1.072
_refine_ls_hydrogen_treatment mixed
_refine_ls_matrix_type full
_refine_ls_number_parameters 149
_refine_ls_number_reflns 2660
_refine_ls_number_restraints 0
_refine_ls_restrained_S_all 1.072
_refine_ls_R_factor_all 0.0555
_refine_ls_R_factor_gt 0.0444
_refine_ls_shift/su_max 0.000
_refine_ls_shift/su_mean 0.000
_refine_ls_structure_factor_coef Fsqd
_refine_ls_weighting_details 'calc w=1/[\s^2^(Fo^2^)+(0.0583P)^2^+0.5192P] where P=(Fo^2^+2Fc^2^)/3'
_refine_ls_weighting_scheme calc
_refine_ls_wR_factor_gt 0.1162
_refine_ls_wR_factor_ref 0.1242
_reflns_number_gt 2081
_reflns_number_total 2660
_reflns_threshold_expression I>2\s(I)
_cod_data_source_file lh5309.cif
_cod_data_source_block I
_cod_database_code 2231606
_cod_database_fobs_code 2231606

loop_
_symmetry_equiv_pos_as_xyz
'x, y, z'
'-x+1/2, -y, z+1/2'
'x+1/2, -y+1/2, -z'
'-x, y+1/2, -z+1/2'
'-x, -y, -z'
'x-1/2, y, -z-1/2'
'-x-1/2, y-1/2, z'
'x, -y-1/2, z-1/2'

loop_
_atom_site_type_symbol
_atom_site_label
_atom_site_fract_x
_atom_site_fract_y
_atom_site_fract_z
_atom_site_U_iso_or_equiv
_atom_site_adp_type
_atom_site_calc_flag
_atom_site_refinement_flags
_atom_site_occupancy
_atom_site_symmetry_multiplicity
Cl Cl1 0.12457(6) 0.60377(5) 0.44436(2) 0.0656(2) Uani d . 1 1
O O1 0.41840(19) 0.16232(19) 0.04233(6) 0.0854(6) Uani d . 1 1
O O2 0.14298(12) 0.24548(12) 0.21323(5) 0.0505(3) Uani d . 1 1
N N1 0.34301(15) 0.19345(14) 0.16222(6) 0.0473(4) Uani d . 1 1
N N2 0.35998(15) 0.31812(13) 0.24422(6) 0.0407(3) Uani d . 1 1
C C1 0.2740(3) 0.1513(3) 0.06064(9) 0.0782(7) Uani d . 1 1
H H1A 0.2252 0.0940 0.0351 0.094 Uiso calc R 1 1
H H1B 0.2264 0.2285 0.0567 0.094 Uiso calc R 1 1
C C2 0.2651(2) 0.1097(2) 0.12415(8) 0.0598(5) Uani d . 1 1
H H2B 0.1657 0.1058 0.1365 0.072 Uiso calc R 1 1
H H2C 0.3061 0.0298 0.1277 0.072 Uiso calc R 1 1
C C3 0.48960(18) 0.21365(17) 0.14282(7) 0.0477(4) Uani d . 1 1
H H3A 0.5456 0.1411 0.1489 0.057 Uiso calc R 1 1
H H3B 0.5322 0.2777 0.1663 0.057 Uiso calc R 1 1
C C4 0.4918(2) 0.2472(2) 0.07824(9) 0.0695(6) Uani d . 1 1
H H4A 0.4477 0.3257 0.0733 0.083 Uiso calc R 1 1
H H4B 0.5903 0.2531 0.0649 0.083 Uiso calc R 1 1
C C5 0.27454(16) 0.25192(14) 0.20668(7) 0.0377(3) Uani d . 1 1
C C6 0.30274(16) 0.38724(13) 0.29171(7) 0.0370(3) Uani d . 1 1
C C7 0.36139(17) 0.37550(15) 0.34817(7) 0.0416(4) Uani d . 1 1
H H7A 0.4372 0.3226 0.3545 0.050 Uiso calc R 1 1
C C8 0.30729(19) 0.44249(15) 0.39539(7) 0.0452(4) Uani d . 1 1
H H8A 0.3465 0.4350 0.4333 0.054 Uiso calc R 1 1
C C9 0.19474(19) 0.52025(14) 0.38526(7) 0.0450(4) Uani d . 1 1
C C10 0.13723(18) 0.53487(15) 0.32897(8) 0.0459(4) Uani d . 1 1
H H10A 0.0626 0.5888 0.3226 0.055 Uiso calc R 1 1
C C11 0.19215(18) 0.46827(14) 0.28228(7) 0.0426(4) Uani d . 1 1
H H11A 0.1546 0.4779 0.2442 0.051 Uiso calc R 1 1
H H1N 0.445(2) 0.2955(18) 0.2483(9) 0.052(5) Uiso d . 1 1

loop_
_atom_site_aniso_label
_atom_site_aniso_U_11
_atom_site_aniso_U_22
_atom_site_aniso_U_33
_atom_site_aniso_U_12
_atom_site_aniso_U_13
_atom_site_aniso_U_23
Cl1 0.0811(4) 0.0609(3) 0.0549(3) 0.0125(2) 0.0184(2) -0.0133(2)
O1 0.0807(11) 0.1309(16) 0.0446(7) -0.0306(11) 0.0110(8) -0.0221(8)
O2 0.0341(6) 0.0664(8) 0.0511(7) -0.0016(5) 0.0026(5) -0.0106(5)
N1 0.0405(7) 0.0582(9) 0.0432(7) -0.0077(6) 0.0057(6) -0.0150(6)
N2 0.0347(7) 0.0469(8) 0.0404(7) 0.0043(6) 0.0000(6) -0.0087(6)
C1 0.0687(14) 0.115(2) 0.0509(12) -0.0185(14) -0.0091(11) -0.0168(12)
C2 0.0559(11) 0.0712(13) 0.0522(10) -0.0190(9) 0.0065(9) -0.0229(9)
C3 0.0364(8) 0.0592(10) 0.0475(9) 0.0008(7) 0.0050(7) -0.0114(8)
C4 0.0668(13) 0.0873(16) 0.0543(11) -0.0210(12) 0.0089(11) -0.0037(10)
C5 0.0346(8) 0.0410(8) 0.0375(8) 0.0013(6) 0.0002(6) 0.0008(6)
C6 0.0376(8) 0.0342(8) 0.0391(8) -0.0014(6) 0.0045(6) -0.0013(6)
C7 0.0441(9) 0.0378(8) 0.0429(9) 0.0044(6) -0.0011(7) -0.0006(6)
C8 0.0537(10) 0.0437(9) 0.0383(8) -0.0004(7) 0.0031(7) 0.0000(7)
C9 0.0537(9) 0.0356(8) 0.0457(9) -0.0019(7) 0.0134(8) -0.0036(6)
C10 0.0488(9) 0.0354(8) 0.0534(10) 0.0062(7) 0.0072(8) 0.0019(7)
C11 0.0475(9) 0.0380(8) 0.0422(8) 0.0033(7) 0.0007(7) 0.0035(6)

loop_
_atom_type_symbol
_atom_type_description
_atom_type_scat_dispersion_real
_atom_type_scat_dispersion_imag
_atom_type_scat_source
C C 0.0033 0.0016 'International Tables Vol C Tables 4.2.6.8 and 6.1.1.4'
H H 0.0000 0.0000 'International Tables Vol C Tables 4.2.6.8 and 6.1.1.4'
Cl Cl 0.1484 0.1585 'International Tables Vol C Tables 4.2.6.8 and 6.1.1.4'
N N 0.0061 0.0033 'International Tables Vol C Tables 4.2.6.8 and 6.1.1.4'
O O 0.0106 0.0060 'International Tables Vol C Tables 4.2.6.8 and 6.1.1.4'

loop_
_geom_angle_atom_site_label_1
_geom_angle_atom_site_label_2
_geom_angle_atom_site_label_3
_geom_angle
C1 O1 C4 110.71(16)
C5 N1 C3 126.33(14)
C5 N1 C2 120.22(14)
C3 N1 C2 113.14(13)
C5 N2 C6 122.11(14)
C5 N2 H1N 117.2(13)
C6 N2 H1N 116.0(13)
O1 C1 C2 110.80(19)
O1 C1 H1A 109.5
C2 C1 H1A 109.5
O1 C1 H1B 109.5
C2 C1 H1B 109.5
H1A C1 H1B 108.1
N1 C2 C1 109.42(17)
N1 C2 H2B 109.8
C1 C2 H2B 109.8
N1 C2 H2C 109.8
C1 C2 H2C 109.8
H2B C2 H2C 108.2
N1 C3 C4 109.94(15)
N1 C3 H3A 109.7
C4 C3 H3A 109.7
N1 C3 H3B 109.7
C4 C3 H3B 109.7
H3A C3 H3B 108.2
O1 C4 C3 112.21(18)
O1 C4 H4A 109.2
C3 C4 H4A 109.2
O1 C4 H4B 109.2
C3 C4 H4B 109.2
H4A C4 H4B 107.9
O2 C5 N1 121.93(14)
O2 C5 N2 122.28(14)
N1 C5 N2 115.78(13)
C7 C6 C11 119.67(15)
C7 C6 N2 119.12(14)
C11 C6 N2 121.19(14)
C6 C7 C8 120.16(15)
C6 C7 H7A 119.9
C8 C7 H7A 119.9
C9 C8 C7 119.14(16)
C9 C8 H8A 120.4
C7 C8 H8A 120.4
C8 C9 C10 121.34(15)
C8 C9 Cl1 119.59(14)
C10 C9 Cl1 119.06(14)
C11 C10 C9 119.06(16)
C11 C10 H10A 120.5
C9 C10 H10A 120.5
C10 C11 C6 120.59(16)
C10 C11 H11A 119.7
C6 C11 H11A 119.7

loop_
_geom_bond_atom_site_label_1
_geom_bond_atom_site_label_2
_geom_bond_distance
Cl1 C9 1.7452(16)
O1 C1 1.415(3)
O1 C4 1.417(3)
O2 C5 1.2390(19)
N1 C5 1.351(2)
N1 C3 1.453(2)
N1 C2 1.457(2)
N2 C5 1.373(2)
N2 C6 1.4175(19)
N2 H1N 0.84(2)
C1 C2 1.499(3)
C1 H1A 0.9700
C1 H1B 0.9700
C2 H2B 0.9700
C2 H2C 0.9700
C3 C4 1.496(3)
C3 H3A 0.9700
C3 H3B 0.9700
C4 H4A 0.9700
C4 H4B 0.9700
C6 C7 1.385(2)
C6 C11 1.386(2)
C7 C8 1.389(2)
C7 H7A 0.9300
C8 C9 1.379(2)
C8 H8A 0.9300
C9 C10 1.381(3)
C10 C11 1.381(2)
C10 H10A 0.9300
C11 H11A 0.9300

loop_
_geom_hbond_atom_site_label_D
_geom_hbond_atom_site_label_H
_geom_hbond_atom_site_label_A
_geom_hbond_site_symmetry_A
_geom_hbond_distance_DH
_geom_hbond_distance_HA
_geom_hbond_distance_DA
_geom_hbond_angle_DHA
_geom_hbond_publ_flag
N2 H1N O2 6_656 0.838(19) 2.114(19) 2.9226(19) 162.2(19) yes

loop_
_geom_torsion_atom_site_label_1
_geom_torsion_atom_site_label_2
_geom_torsion_atom_site_label_3
_geom_torsion_atom_site_label_4
_geom_torsion
C4 O1 C1 C2 -60.2(3)
C5 N1 C2 C1 120.4(2)
C3 N1 C2 C1 -53.6(2)
O1 C1 C2 N1 57.1(3)
C5 N1 C3 C4 -121.82(19)
C2 N1 C3 C4 51.7(2)
C1 O1 C4 C3 58.8(3)
N1 C3 C4 O1 -53.6(2)
C3 N1 C5 O2 166.36(17)
C2 N1 C5 O2 -6.8(3)
C3 N1 C5 N2 -14.0(2)
C2 N1 C5 N2 172.86(16)
C6 N2 C5 O2 -2.4(2)
C6 N2 C5 N1 177.97(15)
C5 N2 C6 C7 130.52(17)
C5 N2 C6 C11 -51.2(2)
C11 C6 C7 C8 1.6(2)
N2 C6 C7 C8 179.86(15)
C6 C7 C8 C9 0.1(2)
C7 C8 C9 C10 -1.6(3)
C7 C8 C9 Cl1 179.34(13)
C8 C9 C10 C11 1.3(3)
Cl1 C9 C10 C11 -179.61(13)
C9 C10 C11 C6 0.4(3)
C7 C6 C11 C10 -1.8(2)
N2 C6 C11 C10 179.88(15)

loop_
_cod_related_entry_id
_cod_related_entry_database
_cod_related_entry_code
1 ChemSpider 664518
